data_1564218
loop_
_publ_author_name
'He, Qian'
'Fan, Yue'
'Liu, Yu'
'Rao, Li'
'You, Yun-Xia'
'Su, Yu'
'Zhou, Zhen'
'Xu, You-Kai'
'Zhang, Chuan-Rui'

_publ_section_title
;
 Cryptoyunnanones A--H, Complex Flavanones from Cryptocarya yunnanensis
;
_journal_name_full 'Journal of Natural Products'
_journal_paper_doi 10.1021/acs.jnatprod.1c00287
_journal_year 2021
_chemical_absolute_configuration ad
_chemical_formula_moiety 'C33 H32 O7'
_chemical_formula_sum 'C33 H32 O7'
_chemical_formula_weight 540.58
_space_group_crystal_system orthorhombic
_space_group_IT_number 19
_space_group_name_Hall 'P 2ac 2ab'
_space_group_name_H-M_alt 'P 21 21 21'
_atom_sites_solution_hydrogens geom
_atom_sites_solution_primary dual
_audit_creation_date 2021-01-19
_audit_creation_method
;
Olex2 1.3
(compiled 2020.07.31 svn.rc2a77460 for OlexSys, GUI svn.r6226)
;
_cell_angle_alpha 90
_cell_angle_beta 90
_cell_angle_gamma 90
_cell_formula_units_Z 4
_cell_length_a 7.89630(10)
_cell_length_b 16.0260(3)
_cell_length_c 21.3509(4)
_cell_measurement_reflns_used 9426
_cell_measurement_temperature 100.00(10)
_cell_measurement_theta_max 76.6760
_cell_measurement_theta_min 3.4320
_cell_volume 2701.87(8)
_computing_cell_refinement 'CrysAlisPro 1.171.40.84a (Rigaku OD, 2020)'
_computing_data_collection 'CrysAlisPro 1.171.40.84a (Rigaku OD, 2020)'
_computing_data_reduction 'CrysAlisPro 1.171.40.84a (Rigaku OD, 2020)'
_computing_molecular_graphics 'Olex2 1.3 (Dolomanov et al., 2009)'
_computing_publication_material 'Olex2 1.3 (Dolomanov et al., 2009)'
_computing_structure_refinement 'SHELXL 2018/3 (Sheldrick, 2015)'
_computing_structure_solution 'SHELXT  (Sheldrick, 2015)'
_diffrn_ambient_environment N~2~
_diffrn_ambient_temperature 100.00(10)
_diffrn_detector 'Hybrid Pixel Array Detector'
_diffrn_detector_area_resol_mean 10.0000
_diffrn_detector_type HyPix
_diffrn_measured_fraction_theta_full 1.000
_diffrn_measured_fraction_theta_max 0.992
_diffrn_measurement_details
;
List of Runs (angles in degrees, time in seconds):

  # Type    Start    End  Width  t~exp~   \w     \q     \k     \f   Frames
--------------------------------------------------------------------------
  1  \w     23.00 118.00   0.50    0.05    --   46.37  77.00 -90.00  190
  2  \w     86.00 178.00   0.50    0.50    --  107.00 112.00  58.00  184
  3  \w     79.00 178.00   0.50    0.50    --  107.00 125.00 120.00  198
  4  \w     90.00 178.00   0.50    0.50    --  107.00  61.00 120.00  176
  5  \w     34.00 106.00   0.50    0.50    --  107.00 -94.00 -60.00  144
  6  \w     34.00 112.00   0.50    0.50    --  107.00-125.00 -90.00  156
  7  \w     34.00 112.00   0.50    0.50    --  107.00-125.00-180.00  156
  8  \w     34.00 112.00   0.50    0.50    --  107.00-125.00   0.00  156
  9  \w     34.00 113.00   0.50    0.50    --  107.00-127.00  64.00  158
 10  \w     34.00 107.00   0.50    0.50    --  107.00 -77.00  30.00  146
 11  \w     34.00  73.00   0.50    0.50    --  107.00 -61.00  30.00   78
 12  \w     34.00  73.00   0.50    0.50    --  107.00 -61.00  60.00   78
 13  \w     34.00  73.00   0.50    0.50    --  107.00 -61.00-150.00   78
 14  \w    -29.00  28.00   0.50    0.05    --   46.37 -19.00  30.00  114
 15  \w    -29.00  26.00   0.50    0.05    --   46.37 -15.00 123.00  110
 16  \w     34.00  73.00   0.50    0.50    --  107.00 -61.00 150.00   78
 17  \w    -22.00  30.00   0.50    0.05    --  -46.37  15.00 -66.00  104
 18  \w    -69.00 -27.00   0.50    0.50    -- -100.00  61.00-120.00   84
 19  \w    -41.00  27.00   0.50    0.05    --  -46.37  38.00   0.00  136
 20  \w    -41.00  27.00   0.50    0.05    --  -46.37  38.00  60.00  136
 21  \w   -113.00 -27.00   0.50    0.50    -- -100.00 127.00 140.00  172
 22  \w   -175.00 -82.00   0.50    0.50    -- -100.00 -15.00 123.00  186
;
_diffrn_measurement_device 'four-circle diffractometer'
_diffrn_measurement_device_type 'XtaLAB Synergy R, DW system, HyPix'
_diffrn_measurement_method '\w scans'
_diffrn_orient_matrix_type 'CrysAlisPro convention (1999,Acta A55,543-557)'
_diffrn_orient_matrix_UB_11 0.0328515000
_diffrn_orient_matrix_UB_12 -0.0208317000
_diffrn_orient_matrix_UB_13 -0.0694266000
_diffrn_orient_matrix_UB_21 0.0192128000
_diffrn_orient_matrix_UB_22 0.0936317000
_diffrn_orient_matrix_UB_23 -0.0145965000
_diffrn_orient_matrix_UB_31 0.1913074000
_diffrn_orient_matrix_UB_32 -0.0058272000
_diffrn_orient_matrix_UB_33 0.0133702000
_diffrn_radiation_monochromator mirror
_diffrn_radiation_probe x-ray
_diffrn_radiation_type 'Cu K\a'
_diffrn_radiation_wavelength 1.54184
_diffrn_reflns_av_R_equivalents 0.0694
_diffrn_reflns_av_unetI/netI 0.0491
_diffrn_reflns_Laue_measured_fraction_full 1.000
_diffrn_reflns_Laue_measured_fraction_max 0.992
_diffrn_reflns_limit_h_max 9
_diffrn_reflns_limit_h_min -7
_diffrn_reflns_limit_k_max 18
_diffrn_reflns_limit_k_min -20
_diffrn_reflns_limit_l_max 26
_diffrn_reflns_limit_l_min -26
_diffrn_reflns_number 27200
_diffrn_reflns_point_group_measured_fraction_full 1.000
_diffrn_reflns_point_group_measured_fraction_max 0.982
_diffrn_reflns_theta_full 67.684
_diffrn_reflns_theta_max 77.095
_diffrn_reflns_theta_min 3.448
_diffrn_source 'Rotating-anode X-ray tube'
_diffrn_source_type 'Rigaku (Cu) X-ray Source'
_exptl_absorpt_coefficient_mu 0.757
_exptl_absorpt_correction_T_max 1.00000
_exptl_absorpt_correction_T_min 0.50815
_exptl_absorpt_correction_type multi-scan
_exptl_absorpt_process_details
;
CrysAlisPro 1.171.40.84a (Rigaku Oxford Diffraction, 2020)
Empirical absorption correction using spherical harmonics,
implemented in SCALE3 ABSPACK scaling algorithm.
;
_exptl_crystal_colour colourless
_exptl_crystal_colour_primary colourless
_exptl_crystal_density_diffrn 1.329
_exptl_crystal_description block
_exptl_crystal_F_000 1144
_exptl_crystal_size_max 0.3
_exptl_crystal_size_mid 0.2
_exptl_crystal_size_min 0.2
_refine_diff_density_max 0.219
_refine_diff_density_min -0.268
_refine_diff_density_rms 0.057
_refine_ls_abs_structure_details
;
 Flack x determined using 2033 quotients [(I+)-(I-)]/[(I+)+(I-)]
 (Parsons, Flack and Wagner, Acta Cryst. B69 (2013) 249-259).
;
_refine_ls_abs_structure_Flack 0.04(10)
_refine_ls_extinction_method none
_refine_ls_goodness_of_fit_ref 1.036
_refine_ls_hydrogen_treatment constr
_refine_ls_matrix_type full
_refine_ls_number_parameters 382
_refine_ls_number_reflns 5610
_refine_ls_number_restraints 0
_refine_ls_restrained_S_all 1.036
_refine_ls_R_factor_all 0.0552
_refine_ls_R_factor_gt 0.0508
_refine_ls_shift/su_max 0.001
_refine_ls_shift/su_mean 0.000
_refine_ls_structure_factor_coef Fsqd
_refine_ls_weighting_details 'w=1/[\s^2^(Fo^2^)+(0.0699P)^2^+0.9854P] where P=(Fo^2^+2Fc^2^)/3'
_refine_ls_weighting_scheme calc
_refine_ls_wR_factor_gt 0.1303
_refine_ls_wR_factor_ref 0.1335
_reflns_Friedel_coverage 0.745
_reflns_Friedel_fraction_full 1.000
_reflns_Friedel_fraction_max 0.968
_reflns_number_gt 5133
_reflns_number_total 5610
_reflns_threshold_expression 'I > 2\s(I)'
_cod_data_source_file np1c00287_si_003.cif
_cod_data_source_block liw_hq-08_201231
_cod_database_code 1564218
_shelx_shelxl_version_number 2018/3
_shelx_space_group_comment
;
The symmetry employed for this shelxl refinement is uniquely defined
by the following loop, which should always be used as a source of
symmetry information in preference to the above space-group names.
They are only intended as comments.
;
_shelx_estimated_absorpt_t_max 0.863
_shelx_estimated_absorpt_t_min 0.805
_reflns_odcompleteness_completeness 100.00
_reflns_odcompleteness_iscentric 1
_reflns_odcompleteness_theta 71.98
_olex2_refinement_description
;
1. Fixed Uiso
 At 1.2 times of:
  All C(H) groups, All C(H,H) groups
 At 1.5 times of:
  All C(H,H,H) groups, All O(H) groups
2. Others
 Sof(C7A)=Sof(H7A)=1-FVAR(1)
 Sof(C7)=Sof(H7)=FVAR(1)
 Fixed Sof: C29B(0.5) H29A(0.5) H29B(0.5) C29A(0.5) H29C(0.5) H29D(0.5)
3.a Ternary CH refined with riding coordinates:
 C11(H11), C9(H9), C7(H7), C7A(H7A)
3.b Secondary CH2 refined with riding coordinates:
 C10(H10A,H10B), C8(H8A,H8B), C21(H21A,H21B), C20(H20A,H20B), C22(H22A,H22B),
 C29B(H29A,H29B), C29A(H29C,H29D)
3.c Aromatic/amide H refined with riding coordinates:
 C33(H33), C13(H13), C18(H18), C12(H12), C19(H19), C15(H15), C16(H16),
 C17(H17), C37(H37), C35(H35), C36(H36), C34(H34), C39(H39)
3.d Idealised Me refined as rotating group:
 C25(H25A,H25B,H25C)
3.e Idealised tetrahedral OH refined as rotating group:
 O31(H31)
;
_olex2_submission_special_instructions 'No special instructions were received'
_oxdiff_exptl_absorpt_empirical_details
;
Empirical correction (ABSPACK) includes:
- Absorption correction using spherical harmonics
- Frame scaling
;
_oxdiff_exptl_absorpt_empirical_full_max 1.821
_oxdiff_exptl_absorpt_empirical_full_min 0.540

loop_
_space_group_symop_operation_xyz
'x, y, z'
'-x+1/2, -y, z+1/2'
'-x, y+1/2, -z+1/2'
'x+1/2, -y+1/2, -z'

loop_
_atom_site_label
_atom_site_type_symbol
_atom_site_fract_x
_atom_site_fract_y
_atom_site_fract_z
_atom_site_U_iso_or_equiv
_atom_site_adp_type
_atom_site_occupancy
_atom_site_site_symmetry_order
_atom_site_calc_flag
_atom_site_refinement_flags_posn
_atom_site_refinement_flags_adp
_atom_site_refinement_flags_occupancy
_atom_site_disorder_assembly
_atom_site_disorder_group
O7 O 0.4570(3) 0.41871(13) 0.61296(10) 0.0291(5) Uani 1 1 d . . . . .
O6 O 0.2909(2) 0.53850(13) 0.62335(10) 0.0291(5) Uani 1 1 d . . . . .
O32 O 0.4077(3) 0.62118(14) 0.41331(11) 0.0322(5) Uani 1 1 d . . . . .
O31 O -0.1253(3) 0.68422(15) 0.51295(12) 0.0344(5) Uani 1 1 d . . . . .
H31 H -0.138445 0.711021 0.480598 0.052 Uiso 1 1 calc R U . . .
O24 O 0.2068(3) 0.16936(15) 0.72357(11) 0.0363(5) Uani 1 1 d . . . . .
O28 O -0.0548(3) 0.73688(15) 0.40150(12) 0.0374(5) Uani 1 1 d . . . . .
O26 O 0.0465(3) 0.16798(16) 0.63683(12) 0.0414(6) Uani 1 1 d . . . . .
C3 C 0.3008(4) 0.61991(19) 0.46359(15) 0.0285(6) Uani 1 1 d . . . . .
C30 C 0.0327(4) 0.65105(19) 0.51383(16) 0.0298(6) Uani 1 1 d . . . . .
C33 C 0.0862(4) 0.61128(19) 0.56720(15) 0.0288(6) Uani 1 1 d . . . . .
H33 H 0.015183 0.606965 0.601807 0.035 Uiso 1 1 calc R U . . .
C23 C 0.1711(4) 0.1913(2) 0.66425(16) 0.0315(6) Uani 1 1 d . . . . .
C27 C 0.0836(4) 0.7006(2) 0.40540(17) 0.0340(7) Uani 1 1 d . . . . .
C11 C 0.4214(4) 0.40260(19) 0.54772(14) 0.0281(6) Uani 1 1 d . . . . .
H11 H 0.304641 0.419843 0.539113 0.034 Uiso 1 1 calc R U . . .
C2 C 0.3598(3) 0.58134(19) 0.51746(15) 0.0278(6) Uani 1 1 d . . . . .
C4 C 0.1381(4) 0.65690(19) 0.46060(16) 0.0289(6) Uani 1 1 d . . . . .
C10 C 0.5384(4) 0.4524(2) 0.50561(16) 0.0307(6) Uani 1 1 d . . . . .
H10A H 0.502981 0.446037 0.462364 0.037 Uiso 1 1 calc R U . . .
H10B H 0.652911 0.431060 0.509347 0.037 Uiso 1 1 calc R U . . .
C9 C 0.5357(4) 0.5451(2) 0.52344(15) 0.0299(6) Uani 1 1 d . . . . .
H9 H 0.615195 0.576415 0.497139 0.036 Uiso 1 1 calc R U . . .
C1 C 0.2492(4) 0.57738(19) 0.56864(15) 0.0281(6) Uani 1 1 d . . . . .
C14 C 0.4524(4) 0.5484(2) 0.80972(15) 0.0307(6) Uani 1 1 d . . . . .
C5 C 0.4587(3) 0.5035(2) 0.63094(16) 0.0299(6) Uani 1 1 d . . . . .
C13 C 0.4189(4) 0.5494(2) 0.74232(16) 0.0344(7) Uani 1 1 d . . . . .
H13 H 0.335659 0.585910 0.728226 0.041 Uiso 1 1 calc R U . . .
C8 C 0.5860(4) 0.5528(2) 0.59236(16) 0.0308(6) Uani 1 1 d . . . . .
H8A H 0.699079 0.530683 0.598678 0.037 Uiso 1 1 calc R U . . .
H8B H 0.585386 0.610897 0.605026 0.037 Uiso 1 1 calc R U . . .
C18 C 0.6098(4) 0.5033(2) 0.90037(17) 0.0380(7) Uani 1 1 d . . . . .
H18 H 0.699010 0.473050 0.917489 0.046 Uiso 1 1 calc R U . . .
C21 C 0.2915(4) 0.2581(2) 0.56739(16) 0.0328(7) Uani 1 1 d . . . . .
H21A H 0.184333 0.284756 0.557761 0.039 Uiso 1 1 calc R U . . .
H21B H 0.290504 0.203243 0.548268 0.039 Uiso 1 1 calc R U . . .
C12 C 0.4959(4) 0.5031(2) 0.69946(15) 0.0309(6) Uani 1 1 d . . . . .
H12 H 0.580661 0.467276 0.713303 0.037 Uiso 1 1 calc R U . . .
C20 C 0.4338(4) 0.3092(2) 0.53799(15) 0.0305(6) Uani 1 1 d . . . . .
H20A H 0.540722 0.290065 0.555107 0.037 Uiso 1 1 calc R U . . .
H20B H 0.435446 0.298111 0.493331 0.037 Uiso 1 1 calc R U . . .
C22 C 0.3051(4) 0.2479(2) 0.63792(16) 0.0322(6) Uani 1 1 d . . . . .
H22A H 0.415782 0.225330 0.648103 0.039 Uiso 1 1 calc R U . . .
H22B H 0.295819 0.302237 0.657582 0.039 Uiso 1 1 calc R U . . .
C19 C 0.5860(4) 0.5036(2) 0.83651(16) 0.0341(7) Uani 1 1 d . . . . .
H19 H 0.659474 0.473633 0.810928 0.041 Uiso 1 1 calc R U . . .
C15 C 0.3454(4) 0.5932(2) 0.84953(17) 0.0355(7) Uani 1 1 d . . . . .
H15 H 0.256311 0.623776 0.832664 0.043 Uiso 1 1 calc R U . . .
C16 C 0.3702(4) 0.5928(2) 0.91372(17) 0.0374(7) Uani 1 1 d . . . . .
H16 H 0.297652 0.622857 0.939543 0.045 Uiso 1 1 calc R U . . .
C17 C 0.5021(4) 0.5479(2) 0.93961(17) 0.0393(8) Uani 1 1 d . . . . .
H17 H 0.518612 0.547397 0.982735 0.047 Uiso 1 1 calc R U . . .
C25 C 0.0902(5) 0.1128(2) 0.75252(19) 0.0427(8) Uani 1 1 d . . . . .
H25A H 0.067950 0.067109 0.724671 0.064 Uiso 1 1 calc R U . . .
H25B H -0.013695 0.141530 0.761536 0.064 Uiso 1 1 calc R U . . .
H25C H 0.138194 0.092005 0.790754 0.064 Uiso 1 1 calc R U . . .
C37 C 0.4426(5) 0.6130(3) 0.2508(2) 0.0452(9) Uani 1 1 d . . . . .
H37 H 0.344185 0.581746 0.246295 0.054 Uiso 1 1 calc R U . . .
C6 C 0.4761(5) 0.6521(3) 0.30665(19) 0.0498(10) Uani 1 1 d . . . . .
C35 C 0.7010(5) 0.6658(3) 0.2080(2) 0.0536(11) Uani 1 1 d . . . . .
H35 H 0.775123 0.671581 0.174395 0.064 Uiso 1 1 calc R U . . .
C36 C 0.5544(6) 0.6199(3) 0.2013(2) 0.0516(10) Uani 1 1 d . . . . .
H36 H 0.530749 0.593541 0.163490 0.062 Uiso 1 1 calc R U . . .
C34 C 0.7368(5) 0.7028(3) 0.2642(2) 0.0540(11) Uani 1 1 d . . . . .
H34 H 0.837187 0.732403 0.269122 0.065 Uiso 1 1 calc R U . . .
C39 C 0.6250(5) 0.6964(3) 0.3135(2) 0.0562(11) Uani 1 1 d . . . . .
H39 H 0.649862 0.721941 0.351531 0.067 Uiso 1 1 calc R U . . .
C29B C 0.1867(16) 0.6893(8) 0.3466(6) 0.039(3) Uani 0.5 1 d . . P A 2
H29A H 0.151054 0.639156 0.324852 0.047 Uiso 0.5 1 calc R U P A 2
H29B H 0.169894 0.736534 0.318830 0.047 Uiso 0.5 1 calc R U P A 2
C7 C 0.3349(7) 0.6343(5) 0.3548(3) 0.027(2) Uani 0.556(19) 1 d . . P A 1
H7 H 0.267691 0.585763 0.342100 0.032 Uiso 0.556(19) 1 calc R U P A 1
C7A C 0.3661(10) 0.6828(8) 0.3639(4) 0.038(3) Uani 0.444(19) 1 d . . P A 2
H7A H 0.406635 0.737873 0.377083 0.046 Uiso 0.444(19) 1 calc R U P A 2
C29A C 0.2244(13) 0.7127(6) 0.3577(5) 0.0264(19) Uani 0.5 1 d . . P A 1
H29C H 0.293188 0.760348 0.369438 0.032 Uiso 0.5 1 calc R U P A 1
H29D H 0.175806 0.723607 0.316794 0.032 Uiso 0.5 1 calc R U P A 1

loop_
_atom_site_aniso_label
_atom_site_aniso_U_11
_atom_site_aniso_U_22
_atom_site_aniso_U_33
_atom_site_aniso_U_23
_atom_site_aniso_U_13
_atom_site_aniso_U_12
O7 0.0258(10) 0.0317(11) 0.0297(11) -0.0008(9) -0.0008(8) 0.0004(8)
O6 0.0189(9) 0.0359(11) 0.0324(11) 0.0017(9) 0.0001(8) 0.0030(8)
O32 0.0249(10) 0.0371(11) 0.0345(12) 0.0062(9) 0.0052(9) 0.0029(8)
O31 0.0181(9) 0.0431(13) 0.0420(13) 0.0032(10) -0.0003(9) 0.0060(9)
O24 0.0327(11) 0.0395(12) 0.0366(12) 0.0019(10) 0.0058(10) -0.0017(9)
O28 0.0256(11) 0.0419(13) 0.0448(14) 0.0059(10) -0.0012(10) 0.0070(9)
O26 0.0292(11) 0.0507(14) 0.0445(14) -0.0028(11) 0.0000(10) -0.0066(10)
C3 0.0211(13) 0.0282(14) 0.0361(16) -0.0011(12) 0.0055(12) -0.0014(11)
C30 0.0195(12) 0.0306(15) 0.0392(17) -0.0039(13) 0.0002(12) -0.0013(11)
C33 0.0207(13) 0.0319(14) 0.0339(16) -0.0006(12) 0.0009(11) 0.0013(11)
C23 0.0258(14) 0.0321(15) 0.0367(16) -0.0026(13) 0.0033(12) 0.0003(12)
C27 0.0248(14) 0.0353(16) 0.0418(18) 0.0046(14) 0.0015(13) 0.0038(12)
C11 0.0226(13) 0.0343(15) 0.0275(15) -0.0008(12) -0.0007(11) 0.0023(11)
C2 0.0198(13) 0.0283(14) 0.0352(16) -0.0005(12) 0.0023(11) -0.0010(11)
C4 0.0216(13) 0.0285(14) 0.0364(16) -0.0010(12) -0.0005(12) 0.0007(11)
C10 0.0219(13) 0.0350(16) 0.0352(16) 0.0018(13) 0.0040(12) 0.0010(11)
C9 0.0179(12) 0.0359(16) 0.0359(17) 0.0020(13) 0.0022(11) 0.0004(11)
C1 0.0238(14) 0.0288(14) 0.0319(16) -0.0011(12) -0.0005(11) -0.0014(11)
C14 0.0226(13) 0.0346(15) 0.0349(16) -0.0009(13) 0.0008(12) -0.0015(11)
C5 0.0177(12) 0.0328(15) 0.0393(17) -0.0012(13) -0.0015(11) 0.0027(11)
C13 0.0269(14) 0.0379(16) 0.0384(18) -0.0009(14) -0.0025(12) 0.0032(12)
C8 0.0201(13) 0.0333(15) 0.0390(17) -0.0011(13) -0.0006(12) -0.0002(11)
C18 0.0328(16) 0.0438(18) 0.0374(18) 0.0052(14) -0.0050(13) -0.0062(14)
C21 0.0270(14) 0.0315(15) 0.0400(17) -0.0037(13) -0.0027(13) 0.0007(12)
C12 0.0226(13) 0.0348(15) 0.0353(17) -0.0007(13) -0.0035(12) 0.0016(12)
C20 0.0265(14) 0.0349(15) 0.0301(15) -0.0018(13) 0.0009(12) 0.0024(12)
C22 0.0247(14) 0.0337(14) 0.0383(17) -0.0011(13) 0.0014(13) -0.0015(12)
C19 0.0257(14) 0.0389(16) 0.0377(17) 0.0006(14) -0.0029(12) -0.0027(13)
C15 0.0270(14) 0.0397(17) 0.0398(19) -0.0019(14) 0.0041(13) -0.0015(13)
C16 0.0355(16) 0.0432(18) 0.0336(17) -0.0018(14) 0.0066(13) -0.0084(14)
C17 0.0381(17) 0.0481(19) 0.0316(16) 0.0035(15) 0.0000(14) -0.0125(15)
C25 0.0420(18) 0.0415(18) 0.045(2) 0.0050(16) 0.0083(16) -0.0019(15)
C37 0.0370(18) 0.0452(19) 0.053(2) 0.0094(17) -0.0009(17) 0.0039(14)
C6 0.0302(16) 0.081(3) 0.0379(19) 0.0133(19) 0.0032(14) 0.0180(18)
C35 0.0418(19) 0.067(3) 0.052(2) 0.025(2) 0.0158(18) 0.0222(19)
C36 0.055(2) 0.058(2) 0.042(2) -0.0060(18) 0.0006(18) 0.0209(19)
C34 0.0323(18) 0.048(2) 0.082(3) 0.007(2) 0.0004(19) 0.0055(15)
C39 0.0355(19) 0.076(3) 0.057(2) -0.023(2) -0.0108(18) 0.0205(19)
C29B 0.036(6) 0.043(7) 0.039(6) 0.005(5) -0.005(4) 0.000(4)
C7 0.022(3) 0.029(4) 0.030(3) -0.004(2) -0.003(2) -0.001(2)
C7A 0.027(4) 0.043(7) 0.044(5) 0.001(4) -0.001(3) 0.001(4)
C29A 0.019(4) 0.030(5) 0.030(5) 0.002(3) -0.004(3) -0.001(3)

loop_
_atom_type_symbol
_atom_type_description
_atom_type_scat_dispersion_real
_atom_type_scat_dispersion_imag
_atom_type_scat_source
C C 0.0181 0.0091 'International Tables Vol C Tables 4.2.6.8 and 6.1.1.4'
H H 0.0000 0.0000 'International Tables Vol C Tables 4.2.6.8 and 6.1.1.4'
O O 0.0492 0.0322 'International Tables Vol C Tables 4.2.6.8 and 6.1.1.4'

loop_
_geom_angle_atom_site_label_1
_geom_angle_atom_site_label_2
_geom_angle_atom_site_label_3
_geom_angle
_geom_angle_site_symmetry_1
_geom_angle_site_symmetry_3
_geom_angle_publ_flag
C5 O7 C11 115.9(2) . . ?
C1 O6 C5 119.6(2) . . ?
C3 O32 C7 116.9(3) . . ?
C3 O32 C7A 115.6(4) . . ?
C30 O31 H31 109.5 . . ?
C23 O24 C25 115.9(3) . . ?
O32 C3 C2 116.8(3) . . ?
O32 C3 C4 121.3(3) . . ?
C2 C3 C4 121.9(3) . . ?
O31 C30 C33 118.5(3) . . ?
O31 C30 C4 120.3(3) . . ?
C33 C30 C4 121.2(3) . . ?
C30 C33 H33 120.6 . . ?
C30 C33 C1 118.8(3) . . ?
C1 C33 H33 120.6 . . ?
O24 C23 C22 111.3(3) . . ?
O26 C23 O24 123.2(3) . . ?
O26 C23 C22 125.5(3) . . ?
O28 C27 C4 123.2(3) . . ?
O28 C27 C29B 118.4(6) . . ?
O28 C27 C29A 122.7(5) . . ?
C4 C27 C29B 117.6(6) . . ?
C4 C27 C29A 113.1(5) . . ?
O7 C11 H11 108.3 . . ?
O7 C11 C10 111.1(2) . . ?
O7 C11 C20 107.3(2) . . ?
C10 C11 H11 108.3 . . ?
C20 C11 H11 108.3 . . ?
C20 C11 C10 113.6(3) . . ?
C3 C2 C9 123.4(3) . . ?
C3 C2 C1 117.3(3) . . ?
C1 C2 C9 119.4(3) . . ?
C3 C4 C27 120.8(3) . . ?
C30 C4 C3 118.1(3) . . ?
C30 C4 C27 121.1(3) . . ?
C11 C10 H10A 109.5 . . ?
C11 C10 H10B 109.5 . . ?
C11 C10 C9 110.7(3) . . ?
H10A C10 H10B 108.1 . . ?
C9 C10 H10A 109.5 . . ?
C9 C10 H10B 109.5 . . ?
C2 C9 C10 111.3(2) . . ?
C2 C9 H9 110.1 . . ?
C2 C9 C8 106.8(2) . . ?
C10 C9 H9 110.1 . . ?
C8 C9 C10 108.2(3) . . ?
C8 C9 H9 110.1 . . ?
O6 C1 C33 114.8(3) . . ?
O6 C1 C2 122.6(3) . . ?
C33 C1 C2 122.7(3) . . ?
C19 C14 C13 123.0(3) . . ?
C15 C14 C13 118.9(3) . . ?
C15 C14 C19 118.1(3) . . ?
O7 C5 O6 109.5(2) . . ?
O7 C5 C8 111.0(3) . . ?
O7 C5 C12 105.3(2) . . ?
O6 C5 C8 110.1(2) . . ?
O6 C5 C12 107.0(2) . . ?
C12 C5 C8 113.8(3) . . ?
C14 C13 H13 116.9 . . ?
C12 C13 C14 126.1(3) . . ?
C12 C13 H13 116.9 . . ?
C9 C8 H8A 110.1 . . ?
C9 C8 H8B 110.1 . . ?
C5 C8 C9 108.0(2) . . ?
C5 C8 H8A 110.1 . . ?
C5 C8 H8B 110.1 . . ?
H8A C8 H8B 108.4 . . ?
C19 C18 H18 119.6 . . ?
C19 C18 C17 120.8(3) . . ?
C17 C18 H18 119.6 . . ?
H21A C21 H21B 107.6 . . ?
C20 C21 H21A 108.6 . . ?
C20 C21 H21B 108.6 . . ?
C22 C21 H21A 108.6 . . ?
C22 C21 H21B 108.6 . . ?
C22 C21 C20 114.5(3) . . ?
C5 C12 H12 117.1 . . ?
C13 C12 C5 125.7(3) . . ?
C13 C12 H12 117.1 . . ?
C11 C20 C21 115.2(3) . . ?
C11 C20 H20A 108.5 . . ?
C11 C20 H20B 108.5 . . ?
C21 C20 H20A 108.5 . . ?
C21 C20 H20B 108.5 . . ?
H20A C20 H20B 107.5 . . ?
C23 C22 C21 112.7(3) . . ?
C23 C22 H22A 109.0 . . ?
C23 C22 H22B 109.0 . . ?
C21 C22 H22A 109.0 . . ?
C21 C22 H22B 109.0 . . ?
H22A C22 H22B 107.8 . . ?
C14 C19 H19 119.7 . . ?
C18 C19 C14 120.6(3) . . ?
C18 C19 H19 119.7 . . ?
C14 C15 H15 119.5 . . ?
C16 C15 C14 120.9(3) . . ?
C16 C15 H15 119.5 . . ?
C15 C16 H16 119.8 . . ?
C17 C16 C15 120.4(3) . . ?
C17 C16 H16 119.8 . . ?
C18 C17 H17 120.4 . . ?
C16 C17 C18 119.2(3) . . ?
C16 C17 H17 120.4 . . ?
O24 C25 H25A 109.5 . . ?
O24 C25 H25B 109.5 . . ?
O24 C25 H25C 109.5 . . ?
H25A C25 H25B 109.5 . . ?
H25A C25 H25C 109.5 . . ?
H25B C25 H25C 109.5 . . ?
C6 C37 H37 119.8 . . ?
C6 C37 C36 120.4(4) . . ?
C36 C37 H37 119.8 . . ?
C37 C6 C39 119.4(4) . . ?
C37 C6 C7 110.8(5) . . ?
C37 C6 C7A 135.2(5) . . ?
C39 C6 C7 129.7(5) . . ?
C39 C6 C7A 103.1(6) . . ?
C36 C35 H35 120.2 . . ?
C34 C35 H35 120.2 . . ?
C34 C35 C36 119.7(4) . . ?
C37 C36 H36 120.0 . . ?
C35 C36 C37 120.0(4) . . ?
C35 C36 H36 120.0 . . ?
C35 C34 H34 119.8 . . ?
C35 C34 C39 120.4(4) . . ?
C39 C34 H34 119.8 . . ?
C6 C39 H39 119.9 . . ?
C34 C39 C6 120.1(4) . . ?
C34 C39 H39 119.9 . . ?
C27 C29B H29A 110.0 . . ?
C27 C29B H29B 110.0 . . ?
H29A C29B H29B 108.3 . . ?
C7A C29B C27 108.6(9) . . ?
C7A C29B H29A 110.0 . . ?
C7A C29B H29B 110.0 . . ?
O32 C7 C6 109.2(4) . . ?
O32 C7 H7 110.7 . . ?
O32 C7 C29A 108.9(6) . . ?
C6 C7 H7 110.7 . . ?
C29A C7 C6 106.6(6) . . ?
C29A C7 H7 110.7 . . ?
O32 C7A C6 102.8(6) . . ?
O32 C7A H7A 108.9 . . ?
C6 C7A H7A 108.9 . . ?
C29B C7A O32 116.2(9) . . ?
C29B C7A C6 111.0(9) . . ?
C29B C7A H7A 108.9 . . ?
C27 C29A C7 109.8(7) . . ?
C27 C29A H29C 109.7 . . ?
C27 C29A H29D 109.7 . . ?
C7 C29A H29C 109.7 . . ?
C7 C29A H29D 109.7 . . ?
H29C C29A H29D 108.2 . . ?

loop_
_geom_bond_atom_site_label_1
_geom_bond_atom_site_label_2
_geom_bond_distance
_geom_bond_site_symmetry_2
_geom_bond_publ_flag
O7 C11 1.444(4) . ?
O7 C5 1.413(4) . ?
O6 C1 1.364(4) . ?
O6 C5 1.448(3) . ?
O32 C3 1.366(4) . ?
O32 C7 1.390(6) . ?
O32 C7A 1.482(10) . ?
O31 H31 0.8200 . ?
O31 C30 1.356(4) . ?
O24 C23 1.344(4) . ?
O24 C25 1.432(4) . ?
O28 C27 1.240(4) . ?
O26 C23 1.205(4) . ?
C3 C2 1.386(5) . ?
C3 C4 1.417(4) . ?
C30 C33 1.372(5) . ?
C30 C4 1.412(5) . ?
C33 H33 0.9300 . ?
C33 C1 1.398(4) . ?
C23 C22 1.502(4) . ?
C27 C4 1.437(5) . ?
C27 C29B 1.507(14) . ?
C27 C29A 1.520(12) . ?
C11 H11 0.9800 . ?
C11 C10 1.516(4) . ?
C11 C20 1.514(4) . ?
C2 C9 1.511(4) . ?
C2 C1 1.400(4) . ?
C10 H10A 0.9700 . ?
C10 H10B 0.9700 . ?
C10 C9 1.535(5) . ?
C9 H9 0.9800 . ?
C9 C8 1.529(4) . ?
C14 C13 1.463(5) . ?
C14 C19 1.399(5) . ?
C14 C15 1.397(5) . ?
C5 C8 1.520(4) . ?
C5 C12 1.492(5) . ?
C13 H13 0.9300 . ?
C13 C12 1.326(5) . ?
C8 H8A 0.9700 . ?
C8 H8B 0.9700 . ?
C18 H18 0.9300 . ?
C18 C19 1.376(5) . ?
C18 C17 1.391(5) . ?
C21 H21A 0.9700 . ?
C21 H21B 0.9700 . ?
C21 C20 1.525(4) . ?
C21 C22 1.519(5) . ?
C12 H12 0.9300 . ?
C20 H20A 0.9700 . ?
C20 H20B 0.9700 . ?
C22 H22A 0.9700 . ?
C22 H22B 0.9700 . ?
C19 H19 0.9300 . ?
C15 H15 0.9300 . ?
C15 C16 1.384(5) . ?
C16 H16 0.9300 . ?
C16 C17 1.381(5) . ?
C17 H17 0.9300 . ?
C25 H25A 0.9600 . ?
C25 H25B 0.9600 . ?
C25 H25C 0.9600 . ?
C37 H37 0.9300 . ?
C37 C6 1.372(6) . ?
C37 C36 1.382(6) . ?
C6 C39 1.381(7) . ?
C6 C7 1.543(7) . ?
C6 C7A 1.578(10) . ?
C35 H35 0.9300 . ?
C35 C36 1.379(7) . ?
C35 C34 1.368(7) . ?
C36 H36 0.9300 . ?
C34 H34 0.9300 . ?
C34 C39 1.379(7) . ?
C39 H39 0.9300 . ?
C29B H29A 0.9700 . ?
C29B H29B 0.9700 . ?
C29B C7A 1.468(15) . ?
C7 H7 0.9800 . ?
C7 C29A 1.532(13) . ?
C7A H7A 0.9800 . ?
C29A H29C 0.9700 . ?
C29A H29D 0.9700 . ?

loop_
_geom_torsion_atom_site_label_1
_geom_torsion_atom_site_label_2
_geom_torsion_atom_site_label_3
_geom_torsion_atom_site_label_4
_geom_torsion
_geom_torsion_site_symmetry_1
_geom_torsion_site_symmetry_2
_geom_torsion_site_symmetry_3
_geom_torsion_site_symmetry_4
_geom_torsion_publ_flag
O7 C11 C10 C9 -52.0(3) . . . . ?
O7 C11 C20 C21 70.8(3) . . . . ?
O7 C5 C8 C9 59.5(3) . . . . ?
O7 C5 C12 C13 -136.4(3) . . . . ?
O6 C5 C8 C9 -61.9(3) . . . . ?
O6 C5 C12 C13 -20.0(4) . . . . ?
O32 C3 C2 C9 2.8(4) . . . . ?
O32 C3 C2 C1 -178.0(3) . . . . ?
O32 C3 C4 C30 178.2(3) . . . . ?
O32 C3 C4 C27 -3.1(5) . . . . ?
O32 C7 C29A C27 -61.2(7) . . . . ?
O31 C30 C33 C1 -179.6(3) . . . . ?
O31 C30 C4 C3 -178.9(3) . . . . ?
O31 C30 C4 C27 2.4(5) . . . . ?
O24 C23 C22 C21 166.9(3) . . . . ?
O28 C27 C4 C3 -177.0(3) . . . . ?
O28 C27 C4 C30 1.7(5) . . . . ?
O28 C27 C29B C7A 153.9(8) . . . . ?
O28 C27 C29A C7 -152.2(5) . . . . ?
O26 C23 C22 C21 -13.2(5) . . . . ?
C3 O32 C7 C6 168.2(4) . . . . ?
C3 O32 C7 C29A 52.1(7) . . . . ?
C3 O32 C7A C6 -164.8(4) . . . . ?
C3 O32 C7A C29B -43.4(12) . . . . ?
C3 C2 C9 C10 -92.3(4) . . . . ?
C3 C2 C9 C8 149.8(3) . . . . ?
C3 C2 C1 O6 177.7(3) . . . . ?
C3 C2 C1 C33 -0.8(5) . . . . ?
C30 C33 C1 O6 -179.5(3) . . . . ?
C30 C33 C1 C2 -0.9(5) . . . . ?
C33 C30 C4 C3 0.5(5) . . . . ?
C33 C30 C4 C27 -178.2(3) . . . . ?
C27 C29B C7A O32 51.1(13) . . . . ?
C27 C29B C7A C6 168.0(7) . . . . ?
C11 O7 C5 O6 64.7(3) . . . . ?
C11 O7 C5 C8 -57.0(3) . . . . ?
C11 O7 C5 C12 179.4(2) . . . . ?
C11 C10 C9 C2 -59.9(3) . . . . ?
C11 C10 C9 C8 57.2(3) . . . . ?
C2 C3 C4 C30 -2.2(5) . . . . ?
C2 C3 C4 C27 176.4(3) . . . . ?
C2 C9 C8 C5 60.2(3) . . . . ?
C4 C3 C2 C9 -176.8(3) . . . . ?
C4 C3 C2 C1 2.4(5) . . . . ?
C4 C30 C33 C1 1.0(5) . . . . ?
C4 C27 C29B C7A -36.1(11) . . . . ?
C4 C27 C29A C7 39.1(7) . . . . ?
C10 C11 C20 C21 -166.1(3) . . . . ?
C10 C9 C8 C5 -59.7(3) . . . . ?
C9 C2 C1 O6 -3.1(4) . . . . ?
C9 C2 C1 C33 178.4(3) . . . . ?
C1 O6 C5 O7 -92.8(3) . . . . ?
C1 O6 C5 C8 29.5(4) . . . . ?
C1 O6 C5 C12 153.6(3) . . . . ?
C1 C2 C9 C10 88.6(4) . . . . ?
C1 C2 C9 C8 -29.3(4) . . . . ?
C14 C13 C12 C5 178.8(3) . . . . ?
C14 C15 C16 C17 0.1(5) . . . . ?
C5 O7 C11 C10 52.8(3) . . . . ?
C5 O7 C11 C20 177.4(2) . . . . ?
C5 O6 C1 C33 -177.9(3) . . . . ?
C5 O6 C1 C2 3.5(4) . . . . ?
C13 C14 C19 C18 -178.6(3) . . . . ?
C13 C14 C15 C16 178.7(3) . . . . ?
C8 C5 C12 C13 101.8(4) . . . . ?
C12 C5 C8 C9 178.0(2) . . . . ?
C20 C11 C10 C9 -173.0(3) . . . . ?
C20 C21 C22 C23 -175.2(3) . . . . ?
C22 C21 C20 C11 -75.9(4) . . . . ?
C19 C14 C13 C12 7.2(5) . . . . ?
C19 C14 C15 C16 -0.5(5) . . . . ?
C19 C18 C17 C16 -0.1(5) . . . . ?
C15 C14 C13 C12 -171.9(3) . . . . ?
C15 C14 C19 C18 0.5(5) . . . . ?
C15 C16 C17 C18 0.2(5) . . . . ?
C17 C18 C19 C14 -0.2(5) . . . . ?
C25 O24 C23 O26 2.4(5) . . . . ?
C25 O24 C23 C22 -177.7(3) . . . . ?
C37 C6 C39 C34 1.5(6) . . . . ?
C37 C6 C7 O32 139.8(5) . . . . ?
C37 C6 C7 C29A -102.8(6) . . . . ?
C37 C6 C7A O32 106.9(6) . . . . ?
C37 C6 C7A C29B -18.0(13) . . . . ?
C6 C37 C36 C35 0.4(6) . . . . ?
C6 C7 C29A C27 -178.9(5) . . . . ?
C35 C34 C39 C6 0.4(7) . . . . ?
C36 C37 C6 C39 -1.9(6) . . . . ?
C36 C37 C6 C7 -179.1(4) . . . . ?
C36 C37 C6 C7A 157.3(7) . . . . ?
C36 C35 C34 C39 -1.9(6) . . . . ?
C34 C35 C36 C37 1.5(6) . . . . ?
C39 C6 C7 O32 -37.1(8) . . . . ?
C39 C6 C7 C29A 80.3(7) . . . . ?
C39 C6 C7A O32 -91.7(7) . . . . ?
C39 C6 C7A C29B 143.5(9) . . . . ?
C29B C27 C4 C3 13.6(7) . . . . ?
C29B C27 C4 C30 -167.8(5) . . . . ?
C7 O32 C3 C2 159.8(5) . . . . ?
C7 O32 C3 C4 -20.6(6) . . . . ?
C7 C6 C39 C34 178.2(5) . . . . ?
C7A O32 C3 C2 -162.4(6) . . . . ?
C7A O32 C3 C4 17.1(7) . . . . ?
C7A C6 C39 C34 -163.5(5) . . . . ?
C29A C27 C4 C3 -8.4(6) . . . . ?
C29A C27 C4 C30 170.2(5) . . . . ?
